data_4328157
loop_
_publ_author_name
'Lorenzo Ferro'
'Peter B. Hitchcock'
'Martyn P. Coles'
'J. Robin Fulton'

_publ_section_title
;
 Reactivity of Divalent Germanium Alkoxide Complexes Is in Sharp Contrast
 to the Heavier Tin and Lead Analogues
;
_journal_name_full 'Inorganic Chemistry'
_journal_page_first 1544
_journal_page_last 1551
_journal_paper_doi 10.1021/ic201841m
_journal_volume 51
_journal_year 2012
_chemical_compound_source 'synthesis as described'
_chemical_formula_moiety 'C32 H48 Ge N2 O'
_chemical_formula_sum 'C32 H48 Ge N2 O'
_chemical_formula_weight 549.31
_chemical_name_systematic
;
 ?
;
_space_group_IT_number 14
_symmetry_cell_setting monoclinic
_symmetry_Int_Tables_number 14
_symmetry_space_group_name_Hall '-P 2yn'
_symmetry_space_group_name_H-M 'P 1 21/n 1'
_atom_sites_solution_hydrogens geom
_atom_sites_solution_primary direct
_atom_sites_solution_secondary difmap
_audit_conform_dict_location ftp://ftp.iucr.org/pub/cif_core.dic
_audit_conform_dict_name cif_core.dic
_audit_conform_dict_version 2.2
_audit_creation_date 2007-12-04T14:18:13-00:00
_audit_creation_method 'WinGX routine CIF_UPDATE'
_cell_angle_alpha 90
_cell_angle_beta 107.328(1)
_cell_angle_gamma 90
_cell_formula_units_Z 4
_cell_length_a 13.1504(5)
_cell_length_b 16.3912(3)
_cell_length_c 15.2918(6)
_cell_measurement_reflns_used 11956
_cell_measurement_temperature 173(2)
_cell_measurement_theta_max 26.022
_cell_measurement_theta_min 3.395
_cell_measurement_wavelength 0.71073
_cell_volume 3146.57(18)
_computing_cell_refinement 'HKL Scalepack (Otwinowski & Minor 1997)'
_computing_data_collection 'Collect (Nonius BV, 1997-2000)'
_computing_data_reduction 'HKL Denzo and Scalepack (Otwinowski & Minor 1997)'
_computing_molecular_graphics 'Ortep-3 for Windows (Farrugia, 1997)'
_computing_publication_material 'WinGX publication routines (Farrugia, 1999)'
_computing_structure_refinement 'SHELXL-97 (Sheldrick, 1997)'
_computing_structure_solution 'SHELXS-97 (Sheldrick, 1997)'
_diffrn_ambient_temperature 173(2)
_diffrn_detector 'CCD plate'
_diffrn_measured_fraction_theta_full 0.976
_diffrn_measured_fraction_theta_max 0.976
_diffrn_measurement_device '95mm CCD camera on \k-goniostat'
_diffrn_measurement_device_type KappaCCD
_diffrn_measurement_method 'CCD rotation images, thick slices'
_diffrn_orient_matrix_type 'by Nonius Collect from scalepack cell'
_diffrn_orient_matrix_UB_11 0.202506E-1
_diffrn_orient_matrix_UB_12 -0.453528E-1
_diffrn_orient_matrix_UB_13 0.456444E-1
_diffrn_orient_matrix_UB_21 -0.483688E-1
_diffrn_orient_matrix_UB_22 -0.378604E-1
_diffrn_orient_matrix_UB_23 -0.448361E-1
_diffrn_orient_matrix_UB_31 0.599656E-1
_diffrn_orient_matrix_UB_32 -0.152228E-1
_diffrn_orient_matrix_UB_33 -0.244756E-1
_diffrn_radiation_monochromator graphite
_diffrn_radiation_probe x-ray
_diffrn_radiation_type MoK\a
_diffrn_radiation_wavelength 0.71073
_diffrn_reflns_av_R_equivalents 0.0558
_diffrn_reflns_av_unetI/netI 0.0532
_diffrn_reflns_limit_h_max 13
_diffrn_reflns_limit_h_min -16
_diffrn_reflns_limit_k_max 18
_diffrn_reflns_limit_k_min -20
_diffrn_reflns_limit_l_max 18
_diffrn_reflns_limit_l_min -18
_diffrn_reflns_number 18604
_diffrn_reflns_theta_full 26.15
_diffrn_reflns_theta_max 26.15
_diffrn_reflns_theta_min 3.48
_diffrn_source 'Enraf Nonius FR590'
_exptl_absorpt_coefficient_mu 0.998
_exptl_absorpt_correction_T_max 0.9072
_exptl_absorpt_correction_T_min 0.7045
_exptl_absorpt_correction_type multi-scan
_exptl_absorpt_process_details
;
        [c.f. r.h. blessing, acta cryst. (1995), a51, 33-38]
;
_exptl_crystal_colour red
_exptl_crystal_density_diffrn 1.16
_exptl_crystal_description prism
_exptl_crystal_F_000 1176
_exptl_crystal_size_max 0.25
_exptl_crystal_size_mid 0.2
_exptl_crystal_size_min 0.15
_refine_diff_density_max 0.535
_refine_diff_density_min -0.819
_refine_diff_density_rms 0.061
_refine_ls_extinction_method none
_refine_ls_goodness_of_fit_ref 1.022
_refine_ls_hydrogen_treatment constr
_refine_ls_matrix_type full
_refine_ls_number_parameters 337
_refine_ls_number_reflns 6127
_refine_ls_number_restraints 0
_refine_ls_restrained_S_all 1.022
_refine_ls_R_factor_all 0.0691
_refine_ls_R_factor_gt 0.0475
_refine_ls_shift/su_max 0.001
_refine_ls_shift/su_mean 0
_refine_ls_structure_factor_coef Fsqd
_refine_ls_weighting_details 'calc w=1/[\s^2^(Fo^2^)+(0.0306P)^2^+4.2457P] where P=(Fo^2^+2Fc^2^)/3'
_refine_ls_weighting_scheme calc
_refine_ls_wR_factor_gt 0.1002
_refine_ls_wR_factor_ref 0.1108
_reflns_number_gt 4769
_reflns_number_total 6127
_reflns_threshold_expression >2sigma(I)
_cod_data_source_file ic201841m_si_001_1.cif
_cod_data_source_block (2a)-dec307
_cod_original_cell_volume 3146.56(18)
_cod_original_sg_symbol_H-M 'P 21/n'
_cod_database_code 4328157

loop_
_symmetry_equiv_pos_as_xyz
'x, y, z'
'-x+1/2, y+1/2, -z+1/2'
'-x, -y, -z'
'x-1/2, -y-1/2, z-1/2'

loop_
_atom_site_label
_atom_site_type_symbol
_atom_site_fract_x
_atom_site_fract_y
_atom_site_fract_z
_atom_site_U_iso_or_equiv
_atom_site_adp_type
_atom_site_occupancy
_atom_site_symmetry_multiplicity
_atom_site_calc_flag
_atom_site_refinement_flags
Ge Ge 0.41727(2) 0.666968(18) 0.57039(2) 0.03076(11) Uani 1 1 d .
O O 0.30691(17) 0.65037(12) 0.46689(14) 0.0385(5) Uani 1 1 d .
N1 N 0.43134(19) 0.78795(14) 0.55165(17) 0.0321(6) Uani 1 1 d .
N2 N 0.32333(18) 0.69482(14) 0.64898(16) 0.0283(5) Uani 1 1 d .
C1 C 0.4412(2) 0.84068(17) 0.6196(2) 0.0324(7) Uani 1 1 d .
C2 C 0.4086(2) 0.82316(17) 0.6964(2) 0.0326(7) Uani 1 1 d .
H2 H 0.4333 0.8585 0.7476 0.039 Uiso 1 1 calc R
C3 C 0.3429(2) 0.75855(17) 0.7051(2) 0.0295(6) Uani 1 1 d .
C4 C 0.4881(3) 0.92486(19) 0.6163(3) 0.0498(9) Uani 1 1 d .
H4A H 0.5655 0.9228 0.6442 0.075 Uiso 1 1 calc R
H4B H 0.4571 0.9635 0.65 0.075 Uiso 1 1 calc R
H4C H 0.472 0.9426 0.5524 0.075 Uiso 1 1 calc R
C5 C 0.2903(3) 0.7626(2) 0.7807(2) 0.0430(8) Uani 1 1 d .
H5A H 0.2128 0.7651 0.7536 0.064 Uiso 1 1 calc R
H5B H 0.315 0.8114 0.818 0.064 Uiso 1 1 calc R
H5C H 0.3092 0.7139 0.8193 0.064 Uiso 1 1 calc R
C6 C 0.4576(3) 0.81133(19) 0.4697(2) 0.0432(8) Uani 1 1 d .
C7 C 0.5638(3) 0.8050(2) 0.4685(3) 0.0534(10) Uani 1 1 d .
C8 C 0.5854(5) 0.8275(3) 0.3874(3) 0.0788(15) Uani 1 1 d .
H8 H 0.6563 0.8235 0.3842 0.095 Uiso 1 1 calc R
C9 C 0.5076(5) 0.8547(3) 0.3136(3) 0.0866(17) Uani 1 1 d .
H9 H 0.5249 0.871 0.2601 0.104 Uiso 1 1 calc R
C10 C 0.4041(5) 0.8591(3) 0.3151(3) 0.0775(14) Uani 1 1 d .
H10 H 0.3505 0.8774 0.2621 0.093 Uiso 1 1 calc R
C11 C 0.3759(4) 0.8373(2) 0.3932(3) 0.0561(10) Uani 1 1 d .
C12 C 0.6531(3) 0.7736(3) 0.5480(3) 0.0602(11) Uani 1 1 d .
H12 H 0.624 0.7649 0.6006 0.072 Uiso 1 1 calc R
C13 C 0.6948(4) 0.6920(3) 0.5259(4) 0.0863(15) Uani 1 1 d .
H13A H 0.6364 0.6524 0.5095 0.13 Uiso 1 1 calc R
H13B H 0.7508 0.6724 0.5796 0.13 Uiso 1 1 calc R
H13C H 0.7241 0.6988 0.4744 0.13 Uiso 1 1 calc R
C14 C 0.7451(4) 0.8354(3) 0.5785(4) 0.0892(16) Uani 1 1 d .
H14A H 0.7748 0.8455 0.5279 0.134 Uiso 1 1 calc R
H14B H 0.8008 0.8134 0.631 0.134 Uiso 1 1 calc R
H14C H 0.7183 0.8867 0.5961 0.134 Uiso 1 1 calc R
C15 C 0.2610(4) 0.8406(2) 0.3926(3) 0.0674(12) Uani 1 1 d .
H15 H 0.2508 0.7968 0.4347 0.081 Uiso 1 1 calc R
C16 C 0.2341(5) 0.9210(4) 0.4291(4) 0.1085(19) Uani 1 1 d .
H16A H 0.2746 0.9264 0.4939 0.163 Uiso 1 1 calc R
H16B H 0.1577 0.9228 0.4225 0.163 Uiso 1 1 calc R
H16C H 0.2525 0.966 0.3944 0.163 Uiso 1 1 calc R
C17 C 0.1811(5) 0.8249(3) 0.2986(4) 0.1044(19) Uani 1 1 d .
H17A H 0.1821 0.8708 0.2578 0.157 Uiso 1 1 calc R
H17B H 0.1095 0.8192 0.3051 0.157 Uiso 1 1 calc R
H17C H 0.2004 0.7746 0.2727 0.157 Uiso 1 1 calc R
C18 C 0.2426(2) 0.63572(18) 0.6507(2) 0.0325(7) Uani 1 1 d .
C19 C 0.2725(3) 0.56357(19) 0.7014(2) 0.0405(8) Uani 1 1 d .
C20 C 0.1945(3) 0.5043(2) 0.6948(3) 0.0529(9) Uani 1 1 d .
H20 H 0.2131 0.4549 0.7283 0.064 Uiso 1 1 calc R
C21 C 0.0913(3) 0.5154(2) 0.6408(3) 0.0529(10) Uani 1 1 d .
H21 H 0.0399 0.4737 0.6361 0.063 Uiso 1 1 calc R
C22 C 0.0629(3) 0.5874(2) 0.5936(2) 0.0440(8) Uani 1 1 d .
H22 H -0.0089 0.5952 0.5576 0.053 Uiso 1 1 calc R
C23 C 0.1372(2) 0.64918(18) 0.5975(2) 0.0347(7) Uani 1 1 d .
C24 C 0.3847(3) 0.5477(2) 0.7633(3) 0.0519(9) Uani 1 1 d .
H24 H 0.4283 0.5974 0.7619 0.062 Uiso 1 1 calc R
C25 C 0.4366(4) 0.4764(3) 0.7295(3) 0.0762(13) Uani 1 1 d .
H25A H 0.3947 0.4268 0.7289 0.114 Uiso 1 1 calc R
H25B H 0.509 0.4685 0.7704 0.114 Uiso 1 1 calc R
H25C H 0.4394 0.4878 0.6673 0.114 Uiso 1 1 calc R
C26 C 0.3864(4) 0.5338(3) 0.8631(3) 0.0735(13) Uani 1 1 d .
H26A H 0.3477 0.4836 0.8672 0.11 Uiso 1 1 calc R
H26B H 0.3523 0.5801 0.8838 0.11 Uiso 1 1 calc R
H26C H 0.4603 0.529 0.902 0.11 Uiso 1 1 calc R
C27 C 0.1021(3) 0.7284(2) 0.5456(2) 0.0437(8) Uani 1 1 d .
H27 H 0.167 0.7626 0.5529 0.052 Uiso 1 1 calc R
C28 C 0.0264(4) 0.7760(3) 0.5859(4) 0.0869(15) Uani 1 1 d .
H28A H 0.01 0.8289 0.5551 0.13 Uiso 1 1 calc R
H28B H 0.0603 0.7846 0.6516 0.13 Uiso 1 1 calc R
H28C H -0.0397 0.745 0.5769 0.13 Uiso 1 1 calc R
C29 C 0.0503(4) 0.7155(3) 0.4452(3) 0.0802(14) Uani 1 1 d .
H29A H 0.0994 0.6862 0.4191 0.12 Uiso 1 1 calc R
H29B H 0.0326 0.7685 0.4148 0.12 Uiso 1 1 calc R
H29C H -0.015 0.6835 0.436 0.12 Uiso 1 1 calc R
C30 C 0.3104(3) 0.5780(2) 0.4154(3) 0.0523(9) Uani 1 1 d .
H30 H 0.3771 0.5472 0.4461 0.063 Uiso 1 1 calc R
C31 C 0.2161(5) 0.5260(3) 0.4127(5) 0.124(3) Uani 1 1 d .
H31A H 0.1507 0.5544 0.3789 0.186 Uiso 1 1 calc R
H31B H 0.2148 0.5152 0.4754 0.186 Uiso 1 1 calc R
H31C H 0.2212 0.4742 0.3822 0.186 Uiso 1 1 calc R
C32 C 0.3116(6) 0.6024(4) 0.3218(4) 0.122(2) Uani 1 1 d .
H32A H 0.2449 0.6304 0.2903 0.184 Uiso 1 1 calc R
H32B H 0.3191 0.5537 0.287 0.184 Uiso 1 1 calc R
H32C H 0.3717 0.6393 0.3265 0.184 Uiso 1 1 calc R

loop_
_atom_site_aniso_label
_atom_site_aniso_U_11
_atom_site_aniso_U_22
_atom_site_aniso_U_33
_atom_site_aniso_U_23
_atom_site_aniso_U_13
_atom_site_aniso_U_12
Ge 0.03262(18) 0.02679(17) 0.03465(19) -0.00006(13) 0.01276(13) -0.00002(13)
O 0.0425(13) 0.0377(12) 0.0330(12) -0.0096(9) 0.0077(10) -0.0028(9)
N1 0.0370(14) 0.0293(13) 0.0323(14) 0.0020(10) 0.0139(11) -0.0038(10)
N2 0.0282(13) 0.0273(12) 0.0292(13) -0.0002(10) 0.0083(10) -0.0041(10)
C1 0.0321(16) 0.0264(15) 0.0380(18) -0.0009(12) 0.0095(13) -0.0043(12)
C2 0.0329(16) 0.0286(15) 0.0378(17) -0.0066(13) 0.0129(14) -0.0042(12)
C3 0.0243(15) 0.0339(16) 0.0299(16) -0.0011(12) 0.0075(13) 0.0007(12)
C4 0.069(2) 0.0340(18) 0.050(2) -0.0039(15) 0.0240(19) -0.0157(16)
C5 0.0407(19) 0.0474(19) 0.047(2) -0.0122(15) 0.0218(16) -0.0089(15)
C6 0.062(2) 0.0329(17) 0.0386(19) 0.0019(14) 0.0219(17) -0.0140(15)
C7 0.069(3) 0.050(2) 0.054(2) -0.0087(17) 0.036(2) -0.0145(18)
C8 0.109(4) 0.081(3) 0.070(3) -0.007(3) 0.063(3) -0.024(3)
C9 0.150(5) 0.074(3) 0.054(3) -0.004(2) 0.057(4) -0.032(3)
C10 0.127(4) 0.056(2) 0.048(3) 0.013(2) 0.022(3) -0.022(3)
C11 0.084(3) 0.0366(19) 0.045(2) 0.0087(16) 0.016(2) -0.0122(19)
C12 0.050(2) 0.080(3) 0.064(3) -0.004(2) 0.036(2) -0.008(2)
C13 0.071(3) 0.095(4) 0.106(4) -0.001(3) 0.045(3) 0.012(3)
C14 0.063(3) 0.121(4) 0.097(4) -0.025(3) 0.044(3) -0.028(3)
C15 0.079(3) 0.056(2) 0.057(3) 0.023(2) 0.005(2) 0.007(2)
C16 0.090(4) 0.119(5) 0.100(4) -0.020(4) 0.003(3) 0.025(3)
C17 0.102(4) 0.088(4) 0.088(4) 0.015(3) -0.025(3) -0.002(3)
C18 0.0336(17) 0.0332(15) 0.0337(17) -0.0057(13) 0.0147(14) -0.0070(13)
C19 0.0432(19) 0.0379(17) 0.043(2) 0.0021(14) 0.0170(16) -0.0092(14)
C20 0.059(2) 0.0368(18) 0.067(3) 0.0043(17) 0.025(2) -0.0160(17)
C21 0.054(2) 0.049(2) 0.060(2) -0.0095(18) 0.024(2) -0.0263(18)
C22 0.0366(18) 0.058(2) 0.0391(19) -0.0103(16) 0.0135(15) -0.0119(16)
C23 0.0333(17) 0.0379(17) 0.0349(17) -0.0058(13) 0.0131(14) -0.0045(13)
C24 0.044(2) 0.045(2) 0.063(2) 0.0225(18) 0.0110(18) -0.0025(16)
C25 0.064(3) 0.063(3) 0.102(4) 0.026(2) 0.025(3) 0.015(2)
C26 0.071(3) 0.078(3) 0.063(3) 0.024(2) 0.007(2) -0.009(2)
C27 0.0283(17) 0.052(2) 0.046(2) 0.0008(16) 0.0039(15) -0.0014(14)
C28 0.090(4) 0.076(3) 0.094(4) -0.006(3) 0.025(3) 0.032(3)
C29 0.086(3) 0.081(3) 0.053(3) 0.001(2) -0.011(2) 0.015(3)
C30 0.056(2) 0.049(2) 0.050(2) -0.0177(17) 0.0131(18) 0.0025(17)
C31 0.146(5) 0.095(4) 0.158(6) -0.082(4) 0.088(5) -0.076(4)
C32 0.205(7) 0.113(5) 0.079(4) -0.035(3) 0.089(5) -0.010(4)

loop_
_atom_type_symbol
_atom_type_description
_atom_type_scat_dispersion_real
_atom_type_scat_dispersion_imag
_atom_type_scat_source
C C 0.0033 0.0016 'International Tables Vol C Tables 4.2.6.8 and 6.1.1.4'
H H 0 0 'International Tables Vol C Tables 4.2.6.8 and 6.1.1.4'
N N 0.0061 0.0033 'International Tables Vol C Tables 4.2.6.8 and 6.1.1.4'
O O 0.0106 0.006 'International Tables Vol C Tables 4.2.6.8 and 6.1.1.4'
Ge Ge 0.1547 1.8001 'International Tables Vol C Tables 4.2.6.8 and 6.1.1.4'

loop_
_geom_angle_atom_site_label_1
_geom_angle_atom_site_label_2
_geom_angle_atom_site_label_3
_geom_angle
O Ge N2 94.63(10)
O Ge N1 96.10(10)
N2 Ge N1 87.74(9)
C30 O Ge 117.0(2)
C1 N1 C6 120.8(2)
C1 N1 Ge 121.31(19)
C6 N1 Ge 116.00(19)
C3 N2 C18 121.3(2)
C3 N2 Ge 121.87(18)
C18 N2 Ge 116.32(17)
N1 C1 C2 122.8(3)
N1 C1 C4 120.7(3)
C2 C1 C4 116.4(3)
C1 C2 C3 126.2(3)
C1 C2 H2 116.9
C3 C2 H2 116.9
N2 C3 C2 122.8(3)
N2 C3 C5 118.9(2)
C2 C3 C5 118.4(3)
C1 C4 H4A 109.5
C1 C4 H4B 109.5
H4A C4 H4B 109.5
C1 C4 H4C 109.5
H4A C4 H4C 109.5
H4B C4 H4C 109.5
C3 C5 H5A 109.5
C3 C5 H5B 109.5
H5A C5 H5B 109.5
C3 C5 H5C 109.5
H5A C5 H5C 109.5
H5B C5 H5C 109.5
C11 C6 C7 122.0(3)
C11 C6 N1 118.9(3)
C7 C6 N1 119.1(3)
C8 C7 C6 117.2(4)
C8 C7 C12 119.2(4)
C6 C7 C12 123.6(3)
C9 C8 C7 121.5(5)
C9 C8 H8 119.3
C7 C8 H8 119.3
C8 C9 C10 120.8(4)
C8 C9 H9 119.6
C10 C9 H9 119.6
C9 C10 C11 121.2(5)
C9 C10 H10 119.4
C11 C10 H10 119.4
C6 C11 C10 117.4(4)
C6 C11 C15 122.2(3)
C10 C11 C15 120.4(4)
C7 C12 C13 111.6(4)
C7 C12 C14 111.9(4)
C13 C12 C14 110.1(4)
C7 C12 H12 107.7
C13 C12 H12 107.7
C14 C12 H12 107.7
C12 C13 H13A 109.5
C12 C13 H13B 109.5
H13A C13 H13B 109.5
C12 C13 H13C 109.5
H13A C13 H13C 109.5
H13B C13 H13C 109.5
C12 C14 H14A 109.5
C12 C14 H14B 109.5
H14A C14 H14B 109.5
C12 C14 H14C 109.5
H14A C14 H14C 109.5
H14B C14 H14C 109.5
C11 C15 C16 111.9(4)
C11 C15 C17 114.0(4)
C16 C15 C17 108.8(4)
C11 C15 H15 107.3
C16 C15 H15 107.3
C17 C15 H15 107.3
C15 C16 H16A 109.5
C15 C16 H16B 109.5
H16A C16 H16B 109.5
C15 C16 H16C 109.5
H16A C16 H16C 109.5
H16B C16 H16C 109.5
C15 C17 H17A 109.5
C15 C17 H17B 109.5
H17A C17 H17B 109.5
C15 C17 H17C 109.5
H17A C17 H17C 109.5
H17B C17 H17C 109.5
C23 C18 C19 121.3(3)
C23 C18 N2 119.3(3)
C19 C18 N2 119.3(3)
C20 C19 C18 117.9(3)
C20 C19 C24 118.9(3)
C18 C19 C24 123.2(3)
C21 C20 C19 121.6(3)
C21 C20 H20 119.2
C19 C20 H20 119.2
C20 C21 C22 119.7(3)
C20 C21 H21 120.2
C22 C21 H21 120.2
C21 C22 C23 121.5(3)
C21 C22 H22 119.2
C23 C22 H22 119.2
C22 C23 C18 118.0(3)
C22 C23 C27 119.8(3)
C18 C23 C27 122.2(3)
C25 C24 C19 111.8(3)
C25 C24 C26 110.4(3)
C19 C24 C26 111.5(3)
C25 C24 H24 107.6
C19 C24 H24 107.6
C26 C24 H24 107.6
C24 C25 H25A 109.5
C24 C25 H25B 109.5
H25A C25 H25B 109.5
C24 C25 H25C 109.5
H25A C25 H25C 109.5
H25B C25 H25C 109.5
C24 C26 H26A 109.5
C24 C26 H26B 109.5
H26A C26 H26B 109.5
C24 C26 H26C 109.5
H26A C26 H26C 109.5
H26B C26 H26C 109.5
C29 C27 C23 113.0(3)
C29 C27 C28 109.4(3)
C23 C27 C28 111.0(3)
C29 C27 H27 107.7
C23 C27 H27 107.7
C28 C27 H27 107.7
C27 C28 H28A 109.5
C27 C28 H28B 109.5
H28A C28 H28B 109.5
C27 C28 H28C 109.5
H28A C28 H28C 109.5
H28B C28 H28C 109.5
C27 C29 H29A 109.5
C27 C29 H29B 109.5
H29A C29 H29B 109.5
C27 C29 H29C 109.5
H29A C29 H29C 109.5
H29B C29 H29C 109.5
O C30 C32 108.5(3)
O C30 C31 109.0(3)
C32 C30 C31 111.9(4)
O C30 H30 109.2
C32 C30 H30 109.2
C31 C30 H30 109.2
C30 C31 H31A 109.5
C30 C31 H31B 109.5
H31A C31 H31B 109.5
C30 C31 H31C 109.5
H31A C31 H31C 109.5
H31B C31 H31C 109.5
C30 C32 H32A 109.5
C30 C32 H32B 109.5
H32A C32 H32B 109.5
C30 C32 H32C 109.5
H32A C32 H32C 109.5
H32B C32 H32C 109.5

loop_
_geom_bond_atom_site_label_1
_geom_bond_atom_site_label_2
_geom_bond_distance
Ge O 1.821(2)
Ge N2 2.016(2)
Ge N1 2.020(2)
O C30 1.432(4)
N1 C1 1.328(4)
N1 C6 1.447(4)
N2 C3 1.327(4)
N2 C18 1.443(4)
C1 C2 1.394(4)
C1 C4 1.519(4)
C2 C3 1.397(4)
C2 H2 0.95
C3 C5 1.515(4)
C4 H4A 0.98
C4 H4B 0.98
C4 H4C 0.98
C5 H5A 0.98
C5 H5B 0.98
C5 H5C 0.98
C6 C11 1.398(5)
C6 C7 1.406(5)
C7 C8 1.402(5)
C7 C12 1.507(6)
C8 C9 1.354(7)
C8 H8 0.95
C9 C10 1.369(7)
C9 H9 0.95
C10 C11 1.399(6)
C10 H10 0.95
C11 C15 1.509(6)
C12 C13 1.520(6)
C12 C14 1.540(6)
C12 H12 1
C13 H13A 0.98
C13 H13B 0.98
C13 H13C 0.98
C14 H14A 0.98
C14 H14B 0.98
C14 H14C 0.98
C15 C16 1.514(6)
C15 C17 1.529(6)
C15 H15 1
C16 H16A 0.98
C16 H16B 0.98
C16 H16C 0.98
C17 H17A 0.98
C17 H17B 0.98
C17 H17C 0.98
C18 C23 1.401(4)
C18 C19 1.405(4)
C19 C20 1.395(4)
C19 C24 1.520(5)
C20 C21 1.374(5)
C20 H20 0.95
C21 C22 1.374(5)
C21 H21 0.95
C22 C23 1.397(4)
C22 H22 0.95
C23 C27 1.519(4)
C24 C25 1.519(5)
C24 C26 1.538(5)
C24 H24 1
C25 H25A 0.98
C25 H25B 0.98
C25 H25C 0.98
C26 H26A 0.98
C26 H26B 0.98
C26 H26C 0.98
C27 C29 1.497(5)
C27 C28 1.532(5)
C27 H27 1
C28 H28A 0.98
C28 H28B 0.98
C28 H28C 0.98
C29 H29A 0.98
C29 H29B 0.98
C29 H29C 0.98
C30 C32 1.491(6)
C30 C31 1.495(6)
C30 H30 1
C31 H31A 0.98
C31 H31B 0.98
C31 H31C 0.98
C32 H32A 0.98
C32 H32B 0.98
C32 H32C 0.98
